data_2311522
loop_
_publ_author_name
'Galushchinskiy, Aleksei'
'Slepukhin, Pavel'
'Obydennov, Konstantin'

_publ_section_title
;
 Crystal structures of two
 (<i>Z</i>)-2-(4-oxo-1,3-thia-zolidin-2-yl-idene)acetamides.
;
_journal_issue 'Pt 12'
_journal_name_full 'Acta crystallographica. Section E, Crystallographic communications'
_journal_page_first 1850
_journal_page_last 1854
_journal_paper_doi 10.1107/S2056989017016061
_journal_volume 73
_journal_year 2017
_chemical_formula_iupac 'C12 H12 N2 O3 S'
_chemical_formula_moiety 'C12 H12 N2 O3 S'
_chemical_formula_sum 'C12 H12 N2 O3 S'
_chemical_formula_weight 264.30
_chemical_name_systematic
;
(<i>Z</i>)-<i>N</i>-(4-Methoxyphenyl)-2-(4-oxothiazolidin-2-ylidene)acetamide
;
_space_group_IT_number 14
_space_group_name_Hall '-P 2ybc'
_space_group_name_H-M_alt 'P 1 21/c 1'
_symmetry_cell_setting monoclinic
_symmetry_space_group_name_Hall '-P 2ybc'
_symmetry_space_group_name_H-M 'P 1 21/c 1'
_atom_sites_solution_hydrogens geom
_atom_sites_solution_primary direct
_atom_sites_solution_secondary difmap
_audit_creation_method SHELXL-97
_cell_angle_alpha 90.00
_cell_angle_beta 101.13(8)
_cell_angle_gamma 90.00
_cell_formula_units_Z 4
_cell_length_a 11.628(11)
_cell_length_b 9.057(6)
_cell_length_c 11.525(12)
_cell_measurement_reflns_used 3173
_cell_measurement_temperature 295(2)
_cell_measurement_theta_max 65.2762
_cell_measurement_theta_min 3.8356
_cell_volume 1190.9(19)
_computing_cell_refinement
;
CrysAlis RED (Oxford Diffraction, 2006)
;
_computing_data_collection
;
CrysAlis CCD (Oxford Diffraction, 2006)
;
_computing_data_reduction
;
CrysAlis RED (Oxford Diffraction, 2006)
;
_computing_molecular_graphics
;
SHELXTL (Sheldrick, 2008)
;
_computing_publication_material
;
SHELXTL (Sheldrick, 2008)
;
_computing_structure_refinement
;
SHELXL97 (Sheldrick, 2008)
;
_computing_structure_solution
;
SHELXS97 (Sheldrick, 2008)
;
_diffrn_ambient_temperature 295(2)
_diffrn_measured_fraction_theta_full 0.976
_diffrn_measured_fraction_theta_max 0.976
_diffrn_measurement_device_type 'Oxford Diffraction Xcalibur 3'
_diffrn_measurement_method 'omega scans'
_diffrn_radiation_monochromator graphite
_diffrn_radiation_source 'fine-focus sealed tube'
_diffrn_radiation_type CuK\a
_diffrn_radiation_wavelength 1.54184
_diffrn_reflns_av_R_equivalents 0.0533
_diffrn_reflns_av_sigmaI/netI 0.0522
_diffrn_reflns_limit_h_max 13
_diffrn_reflns_limit_h_min -12
_diffrn_reflns_limit_k_max 10
_diffrn_reflns_limit_k_min -9
_diffrn_reflns_limit_l_max 13
_diffrn_reflns_limit_l_min -13
_diffrn_reflns_number 8436
_diffrn_reflns_theta_full 66.20
_diffrn_reflns_theta_max 66.20
_diffrn_reflns_theta_min 3.87
_diffrn_standards_decay_% 0
_diffrn_standards_interval_count 0
_diffrn_standards_interval_time 0
_diffrn_standards_number 0
_exptl_absorpt_coefficient_mu 2.457
_exptl_absorpt_correction_T_max 1.0000
_exptl_absorpt_correction_T_min 0.7415
_exptl_absorpt_correction_type multi-scan
_exptl_absorpt_process_details
;
(CrysAlis RED; Oxford Diffraction, 2006)
;
_exptl_crystal_colour colourless
_exptl_crystal_density_diffrn 1.474
_exptl_crystal_density_method 'not measured'
_exptl_crystal_description prism
_exptl_crystal_F_000 552
_exptl_crystal_size_max 0.25
_exptl_crystal_size_mid 0.20
_exptl_crystal_size_min 0.15
_refine_diff_density_max 0.222
_refine_diff_density_min -0.327
_refine_ls_extinction_method none
_refine_ls_goodness_of_fit_ref 1.010
_refine_ls_hydrogen_treatment mixed
_refine_ls_matrix_type full
_refine_ls_number_parameters 172
_refine_ls_number_reflns 2040
_refine_ls_number_restraints 0
_refine_ls_restrained_S_all 1.010
_refine_ls_R_factor_all 0.0559
_refine_ls_R_factor_gt 0.0429
_refine_ls_shift/su_max 0.000
_refine_ls_shift/su_mean 0.000
_refine_ls_structure_factor_coef Fsqd
_refine_ls_weighting_details 'calc w=1/[\s^2^(Fo^2^)+(0.0600P)^2^+0.0000P] where P=(Fo^2^+2Fc^2^)/3'
_refine_ls_weighting_scheme calc
_refine_ls_wR_factor_gt 0.1023
_refine_ls_wR_factor_ref 0.1045
_reflns_number_gt 1398
_reflns_number_total 2040
_reflns_threshold_expression >2sigma(I)
_cod_data_source_file su5403sup1.cif
_cod_data_source_block II
_cod_original_cell_volume 1190.8(18)
_cod_original_sg_symbol_H-M 'P 21/c'
_cod_database_code 2311522

loop_
_symmetry_equiv_pos_as_xyz
'x, y, z'
'-x, y+1/2, -z+1/2'
'-x, -y, -z'
'x, -y-1/2, z-1/2'

loop_
_atom_site_type_symbol
_atom_site_label
_atom_site_fract_x
_atom_site_fract_y
_atom_site_fract_z
_atom_site_U_iso_or_equiv
_atom_site_adp_type
_atom_site_calc_flag
_atom_site_refinement_flags
_atom_site_occupancy
_atom_site_symmetry_multiplicity
S S1 0.12936(5) 0.11898(8) -0.00103(5) 0.0502(2) Uani d . 1 1
N N1 -0.17601(18) 0.4274(3) -0.04195(17) 0.0492(5) Uani d . 1 1
O O1 -0.46385(19) 0.6658(2) -0.43527(18) 0.0749(6) Uani d . 1 1
C C1 -0.2477(2) 0.4870(3) -0.1432(2) 0.0455(6) Uani d . 1 1
O O2 -0.04377(14) 0.2965(2) -0.12198(14) 0.0547(5) Uani d . 1 1
N N2 0.10328(18) 0.1413(3) 0.21526(18) 0.0512(6) Uani d . 1 1
C C2 -0.3184(2) 0.6044(3) -0.1284(2) 0.0509(6) Uani d . 1 1
H H2A -0.3151 0.6431 -0.0531 0.061 Uiso calc R 1 1
O O3 0.24270(17) -0.0064(2) 0.31929(16) 0.0660(6) Uani d . 1 1
C C3 -0.3939(2) 0.6656(3) -0.2224(2) 0.0575(7) Uani d . 1 1
H H3A -0.4420 0.7441 -0.2108 0.069 Uiso calc R 1 1
C C4 -0.3975(2) 0.6099(3) -0.3341(2) 0.0530(6) Uani d . 1 1
C C5 -0.3311(2) 0.4883(3) -0.3482(2) 0.0552(7) Uani d . 1 1
H H5A -0.3376 0.4468 -0.4230 0.066 Uiso calc R 1 1
C C6 -0.2555(2) 0.4267(3) -0.2548(2) 0.0510(6) Uani d . 1 1
H H6A -0.2101 0.3455 -0.2663 0.061 Uiso calc R 1 1
C C7 -0.0826(2) 0.3377(3) -0.0346(2) 0.0450(6) Uani d . 1 1
C C8 -0.0324(2) 0.2893(3) 0.0828(2) 0.0476(6) Uani d . 1 1
H H8A -0.0631 0.3248 0.1462 0.057 Uiso calc R 1 1
C C9 0.0570(2) 0.1951(3) 0.10347(19) 0.0443(6) Uani d . 1 1
C C10 0.2276(2) 0.0170(3) 0.1101(2) 0.0528(7) Uani d . 1 1
H H10A 0.2212 -0.0879 0.0930 0.063 Uiso calc R 1 1
H H10B 0.3079 0.0473 0.1117 0.063 Uiso calc R 1 1
C C11 0.1943(2) 0.0481(3) 0.2273(2) 0.0512(6) Uani d . 1 1
C C12 -0.5271(3) 0.7961(4) -0.4254(3) 0.0815(10) Uani d . 1 1
H H12A -0.5700 0.8240 -0.5019 0.122 Uiso calc R 1 1
H H12B -0.4736 0.8737 -0.3945 0.122 Uiso calc R 1 1
H H12C -0.5807 0.7796 -0.3730 0.122 Uiso calc R 1 1
H H1 -0.198(2) 0.461(3) 0.029(2) 0.058(7) Uiso d . 1 1
H H2 0.068(3) 0.163(3) 0.279(2) 0.067(8) Uiso d . 1 1

loop_
_atom_site_aniso_label
_atom_site_aniso_U_11
_atom_site_aniso_U_22
_atom_site_aniso_U_33
_atom_site_aniso_U_12
_atom_site_aniso_U_13
_atom_site_aniso_U_23
S1 0.0518(3) 0.0662(4) 0.0356(3) -0.0033(3) 0.0159(2) -0.0037(3)
N1 0.0515(11) 0.0638(14) 0.0335(11) 0.0009(10) 0.0108(9) -0.0024(10)
O1 0.0742(13) 0.0805(15) 0.0637(13) 0.0219(11) -0.0025(10) 0.0061(11)
C1 0.0425(12) 0.0557(15) 0.0392(13) -0.0076(11) 0.0106(10) -0.0008(11)
O2 0.0519(9) 0.0796(13) 0.0353(9) 0.0040(9) 0.0151(8) 0.0008(9)
N2 0.0537(12) 0.0693(15) 0.0338(11) 0.0037(11) 0.0167(9) 0.0020(10)
C2 0.0518(13) 0.0555(16) 0.0470(14) -0.0058(13) 0.0136(11) -0.0108(12)
O3 0.0672(12) 0.0876(15) 0.0454(12) 0.0110(10) 0.0165(9) 0.0173(10)
C3 0.0524(14) 0.0550(16) 0.0645(19) 0.0025(12) 0.0097(13) -0.0084(13)
C4 0.0478(13) 0.0605(16) 0.0496(15) -0.0001(13) 0.0068(11) 0.0057(13)
C5 0.0561(14) 0.0723(19) 0.0381(14) 0.0075(14) 0.0113(11) -0.0013(12)
C6 0.0526(13) 0.0635(17) 0.0384(13) 0.0071(13) 0.0126(11) -0.0016(12)
C7 0.0431(12) 0.0559(15) 0.0384(14) -0.0087(11) 0.0138(10) -0.0031(11)
C8 0.0485(13) 0.0624(17) 0.0342(13) -0.0058(12) 0.0141(10) -0.0036(11)
C9 0.0471(12) 0.0549(16) 0.0328(13) -0.0093(12) 0.0126(10) 0.0006(11)
C10 0.0570(14) 0.0615(17) 0.0430(15) -0.0022(13) 0.0179(11) -0.0034(12)
C11 0.0521(13) 0.0652(17) 0.0383(14) -0.0058(13) 0.0138(11) 0.0053(13)
C12 0.0685(19) 0.079(2) 0.094(3) 0.0220(18) 0.0093(17) 0.0164(19)

loop_
_atom_type_symbol
_atom_type_description
_atom_type_scat_dispersion_real
_atom_type_scat_dispersion_imag
_atom_type_scat_source
C C 0.0181 0.0091 'International Tables Vol C Tables 4.2.6.8 and 6.1.1.4'
H H 0.0000 0.0000 'International Tables Vol C Tables 4.2.6.8 and 6.1.1.4'
N N 0.0311 0.0180 'International Tables Vol C Tables 4.2.6.8 and 6.1.1.4'
O O 0.0492 0.0322 'International Tables Vol C Tables 4.2.6.8 and 6.1.1.4'
S S 0.3331 0.5567 'International Tables Vol C Tables 4.2.6.8 and 6.1.1.4'

loop_
_geom_angle_atom_site_label_1
_geom_angle_atom_site_label_2
_geom_angle_atom_site_label_3
_geom_angle
C9 S1 C10 92.05(13)
C7 N1 C1 128.8(2)
C7 N1 H1 119.0(16)
C1 N1 H1 112.1(16)
C4 O1 C12 117.4(2)
C2 C1 C6 119.1(2)
C2 C1 N1 117.9(2)
C6 C1 N1 122.8(2)
C11 N2 C9 118.4(2)
C11 N2 H2 121.0(17)
C9 N2 H2 120.5(18)
C3 C2 C1 121.4(2)
C3 C2 H2A 119.3
C1 C2 H2A 119.3
C2 C3 C4 119.3(3)
C2 C3 H3A 120.3
C4 C3 H3A 120.3
O1 C4 C5 115.7(2)
O1 C4 C3 125.0(3)
C5 C4 C3 119.3(2)
C6 C5 C4 121.6(2)
C6 C5 H5A 119.2
C4 C5 H5A 119.2
C5 C6 C1 119.1(3)
C5 C6 H6A 120.4
C1 C6 H6A 120.4
O2 C7 N1 123.1(2)
O2 C7 C8 122.0(2)
N1 C7 C8 114.9(2)
C9 C8 C7 121.7(2)
C9 C8 H8A 119.1
C7 C8 H8A 119.1
C8 C9 N2 122.8(2)
C8 C9 S1 126.60(19)
N2 C9 S1 110.58(19)
C11 C10 S1 107.8(2)
C11 C10 H10A 110.1
S1 C10 H10A 110.1
C11 C10 H10B 110.1
S1 C10 H10B 110.1
H10A C10 H10B 108.5
O3 C11 N2 125.1(2)
O3 C11 C10 123.8(3)
N2 C11 C10 111.1(2)
O1 C12 H12A 109.5
O1 C12 H12B 109.5
H12A C12 H12B 109.5
O1 C12 H12C 109.5
H12A C12 H12C 109.5
H12B C12 H12C 109.5

loop_
_geom_bond_atom_site_label_1
_geom_bond_atom_site_label_2
_geom_bond_distance
S1 C9 1.739(3)
S1 C10 1.798(3)
N1 C7 1.346(3)
N1 C1 1.405(3)
N1 H1 0.96(3)
O1 C4 1.365(3)
O1 C12 1.407(4)
C1 C2 1.375(4)
C1 C6 1.384(3)
O2 C7 1.238(3)
N2 C11 1.339(4)
N2 C9 1.385(3)
N2 H2 0.92(3)
C2 C3 1.373(4)
C2 H2A 0.9300
O3 C11 1.206(3)
C3 C4 1.375(4)
C3 H3A 0.9300
C4 C5 1.372(4)
C5 C6 1.370(4)
C5 H5A 0.9300
C6 H6A 0.9300
C7 C8 1.435(4)
C8 C9 1.330(4)
C8 H8A 0.9300
C10 C11 1.501(4)
C10 H10A 0.9700
C10 H10B 0.9700
C12 H12A 0.9600
C12 H12B 0.9600
C12 H12C 0.9600

loop_
_geom_hbond_atom_site_label_D
_geom_hbond_atom_site_label_H
_geom_hbond_atom_site_label_A
_geom_hbond_site_symmetry_A
_geom_hbond_distance_DH
_geom_hbond_distance_HA
_geom_hbond_distance_DA
_geom_hbond_angle_DHA
N1 H1 O3 2_555 0.95(2) 1.94(2) 2.883(4) 170(2)
N2 H2 O2 4_566 0.93(3) 1.92(3) 2.828(4) 164(3)

loop_
_geom_torsion_atom_site_label_1
_geom_torsion_atom_site_label_2
_geom_torsion_atom_site_label_3
_geom_torsion_atom_site_label_4
_geom_torsion
C7 N1 C1 C2 -163.6(2)
C7 N1 C1 C6 20.8(4)
C6 C1 C2 C3 -2.0(4)
N1 C1 C2 C3 -177.8(2)
C1 C2 C3 C4 -1.0(4)
C12 O1 C4 C5 -175.9(3)
C12 O1 C4 C3 4.5(4)
C2 C3 C4 O1 -176.4(2)
C2 C3 C4 C5 4.1(4)
O1 C4 C5 C6 176.1(2)
C3 C4 C5 C6 -4.2(4)
C4 C5 C6 C1 1.2(4)
C2 C1 C6 C5 1.9(4)
N1 C1 C6 C5 177.4(2)
C1 N1 C7 O2 1.9(4)
C1 N1 C7 C8 -176.5(2)
O2 C7 C8 C9 -1.5(4)
N1 C7 C8 C9 176.9(2)
C7 C8 C9 N2 -176.8(2)
C7 C8 C9 S1 1.6(4)
C11 N2 C9 C8 -179.2(2)
C11 N2 C9 S1 2.2(3)
C10 S1 C9 C8 179.6(2)
C10 S1 C9 N2 -1.85(19)
C9 S1 C10 C11 1.19(19)
C9 N2 C11 O3 179.9(2)
C9 N2 C11 C10 -1.2(3)
S1 C10 C11 O3 178.6(2)
S1 C10 C11 N2 -0.2(3)
